data_7044185
loop_
_publ_author_name
'Halder, Partha'
'Ghorai, Santanu'
'Banerjee, Sridhar'
'Mondal, Biswajit'
'Rana, Atanu'

_publ_section_title
;
 Iron(II) Complexes of 2-Mercaptopyridine as Rubredoxin Site Analogues
;
_journal_name_full 'Dalton Trans.'
_journal_paper_doi 10.1039/C7DT02645E
_journal_year 2017
_chemical_formula_sum 'C20 H16 Fe2 N4 S4'
_chemical_formula_weight 552.31
_space_group_crystal_system trigonal
_space_group_IT_number 148
_space_group_name_Hall '-R 3'
_space_group_name_H-M_alt 'R -3 :H'
_symmetry_space_group_name_Hall '-R 3'
_symmetry_space_group_name_H-M 'R -3 :H'
_atom_sites_solution_hydrogens geom
_audit_creation_method SHELXL-2014/6
_audit_update_record
;
2017-05-25 deposited with the CCDC.
2017-09-11 downloaded from the CCDC.
;
_cell_angle_alpha 90
_cell_angle_beta 90
_cell_angle_gamma 120
_cell_formula_units_Z 18
_cell_length_a 27.8033(10)
_cell_length_b 27.8033(10)
_cell_length_c 21.6926(15)
_cell_measurement_reflns_used 3801
_cell_measurement_temperature 120(2)
_cell_measurement_theta_max 19.27
_cell_measurement_theta_min 2.43
_cell_volume 14522.3(12)
_computing_cell_refinement 'Bruker SMART'
_computing_data_collection 'Bruker SMART'
_computing_data_reduction 'Bruker SAINT'
_computing_structure_refinement 'SHELXL-2014/6 (Sheldrick, 2014)'
_computing_structure_solution 'Bruker SHELXTL'
_diffrn_ambient_temperature 120(2)
_diffrn_measured_fraction_theta_full 0.612
_diffrn_measured_fraction_theta_max 0.999
_diffrn_measurement_device_type 'CCD area detector'
_diffrn_measurement_method 'phi and omega scans'
_diffrn_radiation_type MoK\a
_diffrn_radiation_wavelength 0.71073
_diffrn_reflns_av_R_equivalents 0.0656
_diffrn_reflns_av_unetI/netI 0.0345
_diffrn_reflns_Laue_measured_fraction_full 0.612
_diffrn_reflns_Laue_measured_fraction_max 0.999
_diffrn_reflns_limit_h_max 28
_diffrn_reflns_limit_h_min -28
_diffrn_reflns_limit_k_max 28
_diffrn_reflns_limit_k_min -28
_diffrn_reflns_limit_l_max 22
_diffrn_reflns_limit_l_min -21
_diffrn_reflns_number 32398
_diffrn_reflns_point_group_measured_fraction_full 0.612
_diffrn_reflns_point_group_measured_fraction_max 0.999
_diffrn_reflns_theta_full 25.242
_diffrn_reflns_theta_max 24.34
_diffrn_reflns_theta_min 1.263
_exptl_absorpt_coefficient_mu 1.168
_exptl_absorpt_correction_T_max 0.930
_exptl_absorpt_correction_T_min 0.840
_exptl_absorpt_correction_type multi-scan
_exptl_absorpt_process_details sadabs
_exptl_crystal_colour orange
_exptl_crystal_density_diffrn 1.137
_exptl_crystal_description needle
_exptl_crystal_F_000 5040
_exptl_crystal_size_max 0.150
_exptl_crystal_size_mid 0.100
_exptl_crystal_size_min 0.070
_platon_squeeze_details 1348
_refine_diff_density_max 0.194
_refine_diff_density_min -0.241
_refine_diff_density_rms 0.049
_refine_ls_extinction_method none
_refine_ls_goodness_of_fit_ref 1.088
_refine_ls_hydrogen_treatment constr
_refine_ls_matrix_type full
_refine_ls_number_parameters 271
_refine_ls_number_reflns 3576
_refine_ls_number_restraints 0
_refine_ls_restrained_S_all 1.088
_refine_ls_R_factor_all 0.0426
_refine_ls_R_factor_gt 0.0318
_refine_ls_shift/su_max 0.000
_refine_ls_shift/su_mean 0.000
_refine_ls_structure_factor_coef Fsqd
_refine_ls_weighting_details 'w=1/[\s^2^(Fo^2^)+(0.0171P)^2^+58.7656P] where P=(Fo^2^+2Fc^2^)/3'
_refine_ls_weighting_scheme calc
_refine_ls_wR_factor_gt 0.0771
_refine_ls_wR_factor_ref 0.0794
_reflns_Friedel_coverage 0.000
_reflns_number_gt 2884
_reflns_number_total 3576
_reflns_threshold_expression 'I > 2\s(I)'
_cod_data_source_file c7dt02645e2.cif
_cod_data_source_block ph221_0m_sq_sqd
_cod_original_cell_volume 14522.3(14)
_cod_database_code 7044185
_shelx_space_group_comment
;
The symmetry employed for this shelxl refinement is uniquely defined
by the following loop, which should always be used as a source of
symmetry information in preference to the above space-group names.
They are only intended as comments.
;
_shelx_estimated_absorpt_t_min 0.844
_shelx_estimated_absorpt_t_max 0.923
_platon_squeeze_void_probe_radius 1.20
_shelxl_version_number 2014/6

loop_
_space_group_symop_operation_xyz
'x, y, z'
'-y, x-y, z'
'-x+y, -x, z'
'x+2/3, y+1/3, z+1/3'
'-y+2/3, x-y+1/3, z+1/3'
'-x+y+2/3, -x+1/3, z+1/3'
'x+1/3, y+2/3, z+2/3'
'-y+1/3, x-y+2/3, z+2/3'
'-x+y+1/3, -x+2/3, z+2/3'
'-x, -y, -z'
'y, -x+y, -z'
'x-y, x, -z'
'-x+2/3, -y+1/3, -z+1/3'
'y+2/3, -x+y+1/3, -z+1/3'
'x-y+2/3, x+1/3, -z+1/3'
'-x+1/3, -y+2/3, -z+2/3'
'y+1/3, -x+y+2/3, -z+2/3'
'x-y+1/3, x+2/3, -z+2/3'

loop_
_atom_site_label
_atom_site_type_symbol
_atom_site_fract_x
_atom_site_fract_y
_atom_site_fract_z
_atom_site_U_iso_or_equiv
_atom_site_adp_type
_atom_site_occupancy
_atom_site_site_symmetry_order
_atom_site_calc_flag
_atom_site_refinement_flags_posn
_atom_site_refinement_flags_adp
Fe1 Fe 0.35165(3) 0.01067(3) 0.36326(3) 0.0429(2) Uani 1 1 d . .
Fe2 Fe 0.35155(3) -0.00308(3) 0.53025(3) 0.0418(2) Uani 1 1 d . .
S3 S 0.37905(5) 0.07729(5) 0.44873(5) 0.0460(3) Uani 1 1 d . .
S4 S 0.34073(5) -0.06558(5) 0.43153(5) 0.0482(3) Uani 1 1 d . .
S1 S 0.28895(5) -0.05403(5) 0.27352(5) 0.0499(3) Uani 1 1 d . .
N3 N 0.43880(14) 0.04831(14) 0.51510(15) 0.0392(9) Uani 1 1 d . .
C15 C 0.44305(18) 0.08333(17) 0.46895(19) 0.0409(11) Uani 1 1 d . .
C14 C 0.4933(2) 0.11806(19) 0.4415(2) 0.0525(13) Uani 1 1 d . .
H14 H 0.4955 0.1412 0.4093 0.063 Uiso 1 1 calc R U
C11 C 0.4852(2) 0.0494(2) 0.5343(2) 0.0534(13) Uani 1 1 d . .
H11 H 0.4824 0.0258 0.5661 0.064 Uiso 1 1 calc R U
C12 C 0.5360(2) 0.0835(2) 0.5093(2) 0.0622(14) Uani 1 1 d . .
H12 H 0.5674 0.0833 0.5238 0.075 Uiso 1 1 calc R U
C13 C 0.5399(2) 0.1183(2) 0.4620(2) 0.0659(15) Uani 1 1 d . .
H13 H 0.5741 0.1420 0.4441 0.079 Uiso 1 1 calc R U
N1 N 0.27053(16) 0.00015(16) 0.35858(17) 0.0505(10) Uani 1 1 d . .
C1 C 0.2420(2) 0.0196(2) 0.3906(2) 0.0659(15) Uani 1 1 d . .
H1 H 0.2581 0.0412 0.4255 0.079 Uiso 1 1 calc R U
C5 C 0.2469(2) -0.0314(2) 0.3082(2) 0.0514(13) Uani 1 1 d . .
C4 C 0.1948(2) -0.0430(2) 0.2877(3) 0.0694(16) Uani 1 1 d . .
H4 H 0.1794 -0.0642 0.2524 0.083 Uiso 1 1 calc R U
C2 C 0.1898(3) 0.0084(3) 0.3729(3) 0.0873(19) Uani 1 1 d . .
H2 H 0.1707 0.0217 0.3960 0.105 Uiso 1 1 calc R U
C3 C 0.1664(2) -0.0227(3) 0.3204(3) 0.0881(19) Uani 1 1 d . .
H3 H 0.1316 -0.0299 0.3072 0.106 Uiso 1 1 calc R U
N4 N 0.26819(15) -0.05897(15) 0.50086(16) 0.0446(9) Uani 1 1 d . .
C20 C 0.27279(19) -0.08730(19) 0.4529(2) 0.0499(12) Uani 1 1 d . .
C16 C 0.2175(2) -0.0719(2) 0.5218(2) 0.0572(14) Uani 1 1 d . .
H16 H 0.2147 -0.0520 0.5547 0.069 Uiso 1 1 calc R U
C17 C 0.1698(2) -0.1138(3) 0.4958(3) 0.0775(17) Uani 1 1 d . .
H17 H 0.1352 -0.1223 0.5111 0.093 Uiso 1 1 calc R U
C19 C 0.2250(2) -0.1303(2) 0.4246(2) 0.0641(15) Uani 1 1 d . .
H19 H 0.2282 -0.1495 0.3913 0.077 Uiso 1 1 calc R U
C7 C 0.5132(2) 0.0288(2) 0.3055(2) 0.0554(14) Uani 1 1 d . .
H7 H 0.5363 0.0141 0.3128 0.067 Uiso 1 1 calc R U
C6 C 0.4630(2) 0.0077(2) 0.33494(19) 0.0490(12) Uani 1 1 d . .
H6 H 0.4525 -0.0213 0.3627 0.059 Uiso 1 1 calc R U
C8 C 0.5289(2) 0.0726(2) 0.2643(2) 0.0581(14) Uani 1 1 d . .
H8 H 0.5630 0.0880 0.2443 0.070 Uiso 1 1 calc R U
N2 N 0.42831(14) 0.02763(15) 0.32516(14) 0.0388(9) Uani 1 1 d . .
S2 S 0.39430(5) 0.09114(5) 0.27477(5) 0.0408(3) Uani 1 1 d . .
C10 C 0.44305(18) 0.06972(18) 0.28496(19) 0.0400(11) Uani 1 1 d . .
C9 C 0.49369(19) 0.09276(19) 0.2537(2) 0.0517(13) Uani 1 1 d . .
H9 H 0.5034 0.1216 0.2259 0.062 Uiso 1 1 calc R U
C18 C 0.1738(2) -0.1434(2) 0.4464(3) 0.0795(18) Uani 1 1 d . .
H18 H 0.1419 -0.1718 0.4283 0.095 Uiso 1 1 calc R U

loop_
_atom_site_aniso_label
_atom_site_aniso_U_11
_atom_site_aniso_U_22
_atom_site_aniso_U_33
_atom_site_aniso_U_23
_atom_site_aniso_U_13
_atom_site_aniso_U_12
Fe1 0.0486(4) 0.0569(4) 0.0280(4) 0.0032(3) -0.0017(3) 0.0301(4)
Fe2 0.0446(4) 0.0488(4) 0.0282(4) 0.0059(3) 0.0011(3) 0.0204(3)
S3 0.0632(8) 0.0532(8) 0.0295(6) 0.0056(5) 0.0022(6) 0.0351(7)
S4 0.0557(8) 0.0517(8) 0.0380(7) 0.0010(6) -0.0076(6) 0.0274(7)
S1 0.0524(8) 0.0543(8) 0.0404(7) 0.0010(6) -0.0102(6) 0.0247(7)
N3 0.047(2) 0.040(2) 0.028(2) 0.0039(18) -0.0004(18) 0.0205(19)
C15 0.052(3) 0.035(3) 0.035(3) -0.001(2) -0.002(2) 0.021(2)
C14 0.062(4) 0.046(3) 0.040(3) 0.012(2) 0.008(3) 0.020(3)
C11 0.059(4) 0.057(3) 0.039(3) 0.009(2) -0.009(3) 0.025(3)
C12 0.045(3) 0.064(4) 0.063(4) 0.013(3) -0.002(3) 0.016(3)
C13 0.049(4) 0.060(4) 0.065(4) 0.015(3) 0.015(3) 0.009(3)
N1 0.056(3) 0.059(3) 0.040(2) 0.012(2) 0.008(2) 0.032(2)
C1 0.069(4) 0.074(4) 0.063(4) 0.008(3) 0.005(3) 0.042(3)
C5 0.056(3) 0.056(3) 0.041(3) 0.013(3) 0.000(3) 0.028(3)
C4 0.052(4) 0.072(4) 0.081(4) 0.013(3) -0.015(3) 0.028(3)
C2 0.067(4) 0.107(5) 0.105(5) 0.006(4) 0.010(4) 0.056(4)
C3 0.055(4) 0.112(5) 0.111(6) 0.000(4) -0.012(4) 0.052(4)
N4 0.042(3) 0.048(2) 0.040(2) 0.015(2) -0.0015(19) 0.019(2)
C20 0.057(3) 0.049(3) 0.038(3) 0.007(2) -0.006(3) 0.022(3)
C16 0.049(3) 0.058(3) 0.054(3) 0.018(3) 0.004(3) 0.019(3)
C17 0.047(4) 0.091(5) 0.075(4) 0.030(4) 0.009(3) 0.020(4)
C19 0.061(4) 0.060(4) 0.057(3) 0.005(3) -0.015(3) 0.020(3)
C7 0.057(4) 0.081(4) 0.047(3) -0.018(3) -0.020(3) 0.048(3)
C6 0.056(3) 0.068(3) 0.034(3) -0.010(2) -0.013(3) 0.038(3)
C8 0.049(3) 0.069(4) 0.058(3) -0.015(3) -0.007(3) 0.030(3)
N2 0.046(2) 0.054(2) 0.026(2) -0.0061(19) -0.0109(17) 0.032(2)
S2 0.0478(7) 0.0514(7) 0.0285(6) -0.0035(5) -0.0051(5) 0.0288(6)
C10 0.041(3) 0.047(3) 0.031(3) -0.010(2) -0.007(2) 0.022(2)
C9 0.052(3) 0.055(3) 0.051(3) -0.004(2) -0.007(3) 0.029(3)
C18 0.061(4) 0.078(4) 0.065(4) 0.007(3) -0.013(3) 0.009(3)

loop_
_atom_type_symbol
_atom_type_description
_atom_type_scat_dispersion_real
_atom_type_scat_dispersion_imag
_atom_type_scat_source
C C 0.0033 0.0016 'International Tables Vol C Tables 4.2.6.8 and 6.1.1.4'
H H 0.0000 0.0000 'International Tables Vol C Tables 4.2.6.8 and 6.1.1.4'
N N 0.0061 0.0033 'International Tables Vol C Tables 4.2.6.8 and 6.1.1.4'
S S 0.1246 0.1234 'International Tables Vol C Tables 4.2.6.8 and 6.1.1.4'
Fe Fe 0.3463 0.8444 'International Tables Vol C Tables 4.2.6.8 and 6.1.1.4'

loop_
_geom_angle_atom_site_label_1
_geom_angle_atom_site_label_2
_geom_angle_atom_site_label_3
_geom_angle
_geom_angle_site_symmetry_1
_geom_angle_site_symmetry_3
N2 Fe1 N1 153.66(13) . .
N2 Fe1 S3 103.27(9) . .
N1 Fe1 S3 92.72(12) . .
N2 Fe1 S4 95.93(10) . .
N1 Fe1 S4 104.07(10) . .
S3 Fe1 S4 93.05(4) . .
N2 Fe1 S1 96.49(9) . .
N1 Fe1 S1 64.93(11) . .
S3 Fe1 S1 157.36(5) . .
S4 Fe1 S1 95.82(4) . .
N2 Fe1 S2 64.18(10) . .
N1 Fe1 S2 94.32(10) . .
S3 Fe1 S2 93.95(4) . .
S4 Fe1 S2 159.96(4) . .
S1 Fe1 S2 84.71(4) . .
N3 Fe2 N4 153.33(14) . .
N3 Fe2 S2 93.63(10) . 6
N4 Fe2 S2 100.39(9) . 6
N3 Fe2 S1 107.46(10) . 6
N4 Fe2 S1 94.19(11) . 6
S2 Fe2 S1 93.92(4) 6 6
N3 Fe2 S3 65.19(10) . .
N4 Fe2 S3 99.48(9) . .
S2 Fe2 S3 158.80(4) 6 .
S1 Fe2 S3 91.93(4) 6 .
N3 Fe2 S4 91.87(9) . .
N4 Fe2 S4 64.00(11) . .
S2 Fe2 S4 97.60(4) 6 .
S1 Fe2 S4 156.81(5) 6 .
S3 Fe2 S4 84.54(4) . .
C15 S3 Fe1 100.25(14) . .
C15 S3 Fe2 76.40(15) . .
Fe1 S3 Fe2 91.02(4) . .
C20 S4 Fe1 95.96(15) . .
C20 S4 Fe2 76.21(17) . .
Fe1 S4 Fe2 89.82(4) . .
C5 S1 Fe2 98.83(15) . 8_544
C5 S1 Fe1 76.68(17) . .
Fe2 S1 Fe1 91.58(4) 8_544 .
C11 N3 C15 118.3(4) . .
C11 N3 Fe2 136.4(3) . .
C15 N3 Fe2 104.8(3) . .
N3 C15 C14 121.1(4) . .
N3 C15 S3 113.2(3) . .
C14 C15 S3 125.7(4) . .
C13 C14 C15 119.4(4) . .
C13 C14 H14 120.3 . .
C15 C14 H14 120.3 . .
N3 C11 C12 123.0(4) . .
N3 C11 H11 118.5 . .
C12 C11 H11 118.5 . .
C11 C12 C13 118.3(5) . .
C11 C12 H12 120.8 . .
C13 C12 H12 120.8 . .
C14 C13 C12 119.9(5) . .
C14 C13 H13 120.1 . .
C12 C13 H13 120.1 . .
C1 N1 C5 118.9(4) . .
C1 N1 Fe1 135.5(4) . .
C5 N1 Fe1 105.4(3) . .
N1 C1 C2 121.9(5) . .
N1 C1 H1 119.0 . .
C2 C1 H1 119.0 . .
N1 C5 C4 121.4(5) . .
N1 C5 S1 112.8(4) . .
C4 C5 S1 125.8(4) . .
C3 C4 C5 119.1(5) . .
C3 C4 H4 120.4 . .
C5 C4 H4 120.4 . .
C3 C2 C1 119.0(6) . .
C3 C2 H2 120.5 . .
C1 C2 H2 120.5 . .
C4 C3 C2 119.6(5) . .
C4 C3 H3 120.2 . .
C2 C3 H3 120.2 . .
C16 N4 C20 119.8(4) . .
C16 N4 Fe2 134.5(3) . .
C20 N4 Fe2 105.6(3) . .
N4 C20 C19 120.4(5) . .
N4 C20 S4 114.1(3) . .
C19 C20 S4 125.5(4) . .
N4 C16 C17 121.7(5) . .
N4 C16 H16 119.2 . .
C17 C16 H16 119.2 . .
C16 C17 C18 119.2(5) . .
C16 C17 H17 120.4 . .
C18 C17 H17 120.4 . .
C18 C19 C20 119.4(5) . .
C18 C19 H19 120.3 . .
C20 C19 H19 120.3 . .
C6 C7 C8 118.7(4) . .
C6 C7 H7 120.7 . .
C8 C7 H7 120.7 . .
N2 C6 C7 122.4(4) . .
N2 C6 H6 118.8 . .
C7 C6 H6 118.8 . .
C9 C8 C7 119.3(5) . .
C9 C8 H8 120.3 . .
C7 C8 H8 120.3 . .
C6 N2 C10 119.3(4) . .
C6 N2 Fe1 134.2(3) . .
C10 N2 Fe1 106.4(3) . .
C10 S2 Fe2 97.48(14) . 8_544
C10 S2 Fe1 74.00(16) . .
Fe2 S2 Fe1 89.49(4) 8_544 .
N2 C10 C9 120.7(4) . .
N2 C10 S2 115.3(3) . .
C9 C10 S2 124.0(4) . .
C8 C9 C10 119.6(5) . .
C8 C9 H9 120.2 . .
C10 C9 H9 120.2 . .
C19 C18 C17 119.5(5) . .
C19 C18 H18 120.3 . .
C17 C18 H18 120.3 . .

loop_
_geom_bond_atom_site_label_1
_geom_bond_atom_site_label_2
_geom_bond_distance
_geom_bond_site_symmetry_2
Fe1 N2 2.108(3) .
Fe1 N1 2.127(4) .
Fe1 S3 2.4571(13) .
Fe1 S4 2.4770(13) .
Fe1 S1 2.6323(13) .
Fe1 S2 2.7285(13) .
Fe2 N3 2.137(3) .
Fe2 N4 2.143(4) .
Fe2 S2 2.4673(12) 6
Fe2 S1 2.4752(13) 6
Fe2 S3 2.6453(12) .
Fe2 S4 2.6783(13) .
S3 C15 1.757(4) .
S4 C20 1.734(5) .
S1 C5 1.749(5) .
S1 Fe2 2.4751(13) 8_544
N3 C11 1.340(5) .
N3 C15 1.360(5) .
C15 C14 1.374(6) .
C14 C13 1.366(6) .
C14 H14 0.9300 .
C11 C12 1.360(6) .
C11 H11 0.9300 .
C12 C13 1.379(6) .
C12 H12 0.9300 .
C13 H13 0.9300 .
N1 C1 1.355(6) .
N1 C5 1.349(6) .
C1 C2 1.376(7) .
C1 H1 0.9300 .
C5 C4 1.391(6) .
C4 C3 1.375(7) .
C4 H4 0.9300 .
C2 C3 1.382(8) .
C2 H2 0.9300 .
C3 H3 0.9300 .
N4 C16 1.348(6) .
N4 C20 1.349(5) .
C20 C19 1.409(6) .
C16 C17 1.375(7) .
C16 H16 0.9300 .
C17 C18 1.390(8) .
C17 H17 0.9300 .
C19 C18 1.364(7) .
C19 H19 0.9300 .
C7 C6 1.373(6) .
C7 C8 1.392(6) .
C7 H7 0.9300 .
C6 N2 1.347(5) .
C6 H6 0.9300 .
C8 C9 1.370(6) .
C8 H8 0.9300 .
N2 C10 1.348(5) .
S2 C10 1.746(4) .
S2 Fe2 2.4673(12) 8_544
C10 C9 1.396(6) .
C9 H9 0.9300 .
C18 H18 0.9300 .

loop_
_geom_hbond_atom_site_label_D
_geom_hbond_atom_site_label_H
_geom_hbond_atom_site_label_A
_geom_hbond_distance_DH
_geom_hbond_distance_HA
_geom_hbond_distance_DA
_geom_hbond_angle_DHA
_geom_hbond_site_symmetry_A
C7 H7 S2 0.93 2.96 3.606(5) 127.5 18_545
C12 H12 S4 0.93 2.99 3.917(5) 172.1 10_656
C7 H7 S2 0.93 2.96 3.606(5) 127.5 18_545
C12 H12 S4 0.93 2.99 3.917(5) 172.1 10_656
C7 H7 S2 0.93 2.96 3.606(5) 127.5 18_545
C1 H1 S3 0.93 3.03 3.546(6) 116.4 .
C12 H12 S4 0.93 2.99 3.917(5) 172.1 10_656
C7 H7 S2 0.93 2.96 3.606(5) 127.5 18_545
C1 H1 S3 0.93 3.03 3.546(6) 116.4 .
C12 H12 S4 0.93 2.99 3.917(5) 172.1 10_656
C12 H12 S4 0.93 2.99 3.917(5) 172.1 10_656
C7 H7 S2 0.93 2.96 3.606(5) 127.5 18_545

loop_
_platon_squeeze_void_nr
_platon_squeeze_void_average_x
_platon_squeeze_void_average_y
_platon_squeeze_void_average_z
_platon_squeeze_void_volume
_platon_squeeze_void_count_electrons
_platon_squeeze_void_content
1 0.000 0.000 -0.004 1944 449 ' '
2 0.333 0.667 0.061 1939 449 ' '
3 0.667 0.333 0.728 1939 450 ' '
